data_2220424
loop_
_publ_author_name
'Cheng, Lin'
'Zhang, Ya-Wen'
'Sun, Yan-Yan'
'Wang, Jian-Quan'

_publ_section_title <i>catena</i>-Poly[bis[(1,10-phenanthroline)iron(II)]-bis(\m-5-carboxybenzene-1,3-dicarboxylato)]
_journal_coeditor_code BT2819
_journal_issue 1
_journal_name_full 'Acta Crystallographica Section E'
_journal_page_first m14
_journal_paper_doi 10.1107/S160053680804018X
_journal_volume 65
_journal_year 2009
_chemical_formula_iupac '[Fe (C9 H4 O6) (C12 H8 N2) (H2 O)]'
_chemical_formula_moiety 'C21 H14 Fe N2 O7'
_chemical_formula_sum 'C21 H14 Fe N2 O7'
_chemical_formula_weight 462.19
_chemical_name_systematic
;<i>catena</i>-Poly[bis[(1,10-phenanthroline)iron(II)]-bis(\m-5-carboxybenzene-
1,3-dicarboxylato)]
;
_space_group_IT_number 2
_symmetry_cell_setting triclinic
_symmetry_space_group_name_Hall '-P 1'
_symmetry_space_group_name_H-M 'P -1'
_atom_sites_solution_hydrogens geom
_atom_sites_solution_primary direct
_atom_sites_solution_secondary difmap
_audit_creation_method SHELXL97
_cell_angle_alpha 96.221(3)
_cell_angle_beta 111.320(2)
_cell_angle_gamma 111.736(2)
_cell_formula_units_Z 2
_cell_length_a 9.5925(15)
_cell_length_b 10.8971(16)
_cell_length_c 11.1998(17)
_cell_measurement_reflns_used 785
_cell_measurement_temperature 293(2)
_cell_measurement_theta_max 28.0
_cell_measurement_theta_min 2.45
_cell_volume 972.3(3)
_computing_cell_refinement 'SMART (Bruker, 2000)'
_computing_data_collection 'SMART (Bruker, 2000)'
_computing_data_reduction 'SAINT (Bruker, 2000)'
_computing_molecular_graphics 'SHELXTL (Sheldrick, 2008)'
_computing_publication_material 'SHELXTL (Sheldrick, 2008)'
_computing_structure_refinement 'SHELXTL (Sheldrick, 2008)'
_computing_structure_solution 'SHELXTL (Sheldrick, 2008)'
_diffrn_ambient_temperature 293(2)
_diffrn_measured_fraction_theta_full 0.992
_diffrn_measured_fraction_theta_max 0.992
_diffrn_measurement_device_type 'Bruker APEX CCD'
_diffrn_measurement_method '\f and \w'
_diffrn_radiation_monochromator graphite
_diffrn_radiation_source 'fine-focus sealed tube'
_diffrn_radiation_type MoK\a
_diffrn_radiation_wavelength 0.71073
_diffrn_reflns_av_R_equivalents 0.0240
_diffrn_reflns_av_sigmaI/netI 0.0435
_diffrn_reflns_limit_h_max 11
_diffrn_reflns_limit_h_min -11
_diffrn_reflns_limit_k_max 13
_diffrn_reflns_limit_k_min -13
_diffrn_reflns_limit_l_max 13
_diffrn_reflns_limit_l_min -13
_diffrn_reflns_number 7689
_diffrn_reflns_theta_full 26.00
_diffrn_reflns_theta_max 26.00
_diffrn_reflns_theta_min 2.03
_exptl_absorpt_coefficient_mu 0.824
_exptl_absorpt_correction_T_max 0.8658
_exptl_absorpt_correction_T_min 0.8205
_exptl_absorpt_correction_type multi-scan
_exptl_absorpt_process_details '(SADABS; Sheldrick, 2000)'
_exptl_crystal_colour red
_exptl_crystal_density_diffrn 1.579
_exptl_crystal_density_method 'not measured'
_exptl_crystal_description block
_exptl_crystal_F_000 472
_exptl_crystal_size_max 0.25
_exptl_crystal_size_mid 0.22
_exptl_crystal_size_min 0.18
_refine_diff_density_max 0.371
_refine_diff_density_min -0.215
_refine_ls_extinction_method none
_refine_ls_goodness_of_fit_ref 1.050
_refine_ls_hydrogen_treatment mixed
_refine_ls_matrix_type full
_refine_ls_number_parameters 292
_refine_ls_number_reflns 3798
_refine_ls_number_restraints 0
_refine_ls_restrained_S_all 1.050
_refine_ls_R_factor_all 0.0504
_refine_ls_R_factor_gt 0.0412
_refine_ls_shift/su_max 0.000
_refine_ls_shift/su_mean 0.000
_refine_ls_structure_factor_coef Fsqd
_refine_ls_weighting_details 'calc w = 1/[\s^2^(Fo^2^)+(0.0467P)^2^+0.209P] where P=(Fo^2^+2Fc^2^)/3'
_refine_ls_weighting_scheme calc
_refine_ls_wR_factor_gt 0.0920
_refine_ls_wR_factor_ref 0.0962
_reflns_number_gt 3228
_reflns_number_total 3798
_reflns_threshold_expression I>2\s(I)
_cod_data_source_file bt2819.cif
_cod_data_source_block I
_cod_database_code 2220424
_cod_database_fobs_code 2220424

loop_
_symmetry_equiv_pos_as_xyz
'x, y, z'
'-x, -y, -z'

loop_
_atom_site_type_symbol
_atom_site_label
_atom_site_fract_x
_atom_site_fract_y
_atom_site_fract_z
_atom_site_U_iso_or_equiv
_atom_site_adp_type
_atom_site_calc_flag
_atom_site_refinement_flags
_atom_site_occupancy
_atom_site_disorder_assembly
_atom_site_disorder_group
Fe Fe1 0.61551(4) 0.98060(3) 0.64542(3) 0.02290(12) Uani d . 1 . .
C C1 0.4072(3) 0.4212(2) 0.3242(2) 0.0203(5) Uani d . 1 . .
C C2 0.5643(3) 0.4812(2) 0.3283(2) 0.0238(5) Uani d . 1 . .
H H2A 0.6162 0.4266 0.3174 0.029 Uiso calc R 1 . .
C C3 0.6454(3) 0.6223(2) 0.3487(2) 0.0240(5) Uani d . 1 . .
C C4 0.5696(3) 0.7048(2) 0.3685(2) 0.0239(5) Uani d . 1 . .
H H4A 0.6239 0.7994 0.3829 0.029 Uiso calc R 1 . .
C C5 0.4132(3) 0.6459(2) 0.3669(2) 0.0202(5) Uani d . 1 . .
C C6 0.3329(3) 0.5041(2) 0.3441(2) 0.0218(5) Uani d . 1 . .
H H6A 0.2277 0.4643 0.3421 0.026 Uiso calc R 1 . .
C C7 0.3235(3) 0.2700(2) 0.3103(2) 0.0244(5) Uani d . 1 . .
C C8 0.8159(3) 0.6886(3) 0.3565(3) 0.0320(6) Uani d . 1 . .
C C9 0.3293(3) 0.7313(2) 0.3927(2) 0.0234(5) Uani d . 1 . .
C C10 0.2781(3) 0.8910(3) 0.6674(3) 0.0393(7) Uani d . 1 . .
H H10A 0.2341 0.8235 0.5880 0.047 Uiso calc R 1 . .
C C11 0.1720(4) 0.8963(4) 0.7242(4) 0.0556(9) Uani d . 1 . .
H H11A 0.0602 0.8326 0.6841 0.067 Uiso calc R 1 . .
C C12 0.2347(5) 0.9959(4) 0.8387(4) 0.0585(10) Uani d . 1 . .
H H12A 0.1653 1.0011 0.8773 0.070 Uiso calc R 1 . .
C C13 0.4026(4) 1.0903(3) 0.8989(3) 0.0491(8) Uani d . 1 . .
C C14 0.4804(6) 1.1991(5) 1.0193(4) 0.0739(12) Uani d . 1 . .
H H14A 0.4165 1.2100 1.0615 0.089 Uiso calc R 1 . .
C C15 0.6433(6) 1.2854(4) 1.0726(4) 0.0753(12) Uani d . 1 . .
H H15A 0.6891 1.3571 1.1492 0.090 Uiso calc R 1 . .
C C16 0.7479(5) 1.2701(3) 1.0150(3) 0.0525(9) Uani d . 1 . .
C C17 0.9206(5) 1.3534(4) 1.0703(3) 0.0640(10) Uani d . 1 . .
H H17A 0.9726 1.4269 1.1465 0.077 Uiso calc R 1 . .
C C18 1.0113(4) 1.3257(4) 1.0116(3) 0.0648(10) Uani d . 1 . .
H H18A 1.1262 1.3788 1.0487 0.078 Uiso calc R 1 . .
C C19 0.9317(4) 1.2178(3) 0.8961(3) 0.0461(7) Uani d . 1 . .
H H19A 0.9955 1.2009 0.8568 0.055 Uiso calc R 1 . .
C C20 0.6769(4) 1.1637(3) 0.8977(3) 0.0349(6) Uani d . 1 . .
C C21 0.5017(4) 1.0749(3) 0.8375(3) 0.0340(6) Uani d . 1 . .
N N1 0.4379(3) 0.9776(2) 0.7216(2) 0.0291(5) Uani d . 1 . .
N N2 0.7682(3) 1.1375(2) 0.8391(2) 0.0322(5) Uani d . 1 . .
O O1 0.1824(2) 0.22146(18) 0.3066(2) 0.0449(5) Uani d . 1 . .
O O2 0.4051(2) 0.20291(16) 0.30592(18) 0.0295(4) Uani d . 1 . .
O O3 0.8788(3) 0.6020(2) 0.3450(3) 0.0548(7) Uani d . 1 . .
O O4 0.8901(2) 0.8094(2) 0.3733(3) 0.0625(7) Uani d . 1 . .
O O5 0.42061(19) 0.86215(15) 0.44513(16) 0.0249(4) Uani d . 1 . .
O O6 0.1789(2) 0.67369(18) 0.3605(2) 0.0378(5) Uani d . 1 . .
O O1W 0.8228(2) 0.9974(2) 0.6184(2) 0.0413(5) Uani d . 1 . .
H H1WA 0.847(4) 0.935(4) 0.648(4) 0.073(12) Uiso d . 1 . .
H H1WB 0.902(4) 1.053(4) 0.613(3) 0.065(12) Uiso d . 1 . .
H H3A 0.971(5) 0.642(4) 0.353(4) 0.093(15) Uiso d . 1 . .

loop_
_atom_site_aniso_label
_atom_site_aniso_U_11
_atom_site_aniso_U_22
_atom_site_aniso_U_33
_atom_site_aniso_U_12
_atom_site_aniso_U_13
_atom_site_aniso_U_23
Fe1 0.0206(2) 0.01554(19) 0.0350(2) 0.00822(15) 0.01468(15) 0.00608(14)
C1 0.0202(12) 0.0166(12) 0.0260(12) 0.0084(10) 0.0118(10) 0.0063(9)
C2 0.0235(12) 0.0199(12) 0.0328(13) 0.0127(10) 0.0146(10) 0.0058(10)
C3 0.0207(12) 0.0199(12) 0.0334(13) 0.0083(10) 0.0148(10) 0.0066(10)
C4 0.0213(12) 0.0156(12) 0.0339(13) 0.0064(10) 0.0134(11) 0.0051(10)
C5 0.0178(11) 0.0171(12) 0.0282(12) 0.0081(10) 0.0124(10) 0.0053(10)
C6 0.0154(11) 0.0202(12) 0.0289(12) 0.0065(10) 0.0106(10) 0.0056(10)
C7 0.0224(13) 0.0180(12) 0.0333(13) 0.0087(10) 0.0128(11) 0.0080(10)
C8 0.0254(13) 0.0264(14) 0.0492(16) 0.0112(12) 0.0220(12) 0.0100(12)
C9 0.0238(13) 0.0179(12) 0.0319(13) 0.0106(10) 0.0142(11) 0.0074(10)
C10 0.0308(15) 0.0423(17) 0.0510(17) 0.0155(13) 0.0242(14) 0.0153(14)
C11 0.0382(18) 0.077(3) 0.073(2) 0.0316(18) 0.0369(18) 0.034(2)
C12 0.068(2) 0.090(3) 0.070(2) 0.057(2) 0.056(2) 0.043(2)
C13 0.068(2) 0.062(2) 0.0497(19) 0.0456(19) 0.0408(18) 0.0234(17)
C14 0.109(4) 0.094(3) 0.062(2) 0.068(3) 0.057(3) 0.021(2)
C15 0.115(4) 0.077(3) 0.049(2) 0.059(3) 0.039(2) 0.001(2)
C16 0.077(2) 0.0453(19) 0.0344(16) 0.0313(19) 0.0193(17) 0.0080(14)
C17 0.081(3) 0.042(2) 0.0379(18) 0.018(2) 0.0070(18) -0.0034(15)
C18 0.051(2) 0.049(2) 0.049(2) 0.0016(17) -0.0024(17) 0.0040(17)
C19 0.0371(17) 0.0394(17) 0.0456(17) 0.0084(14) 0.0109(14) 0.0088(14)
C20 0.0495(17) 0.0289(14) 0.0306(14) 0.0212(13) 0.0174(13) 0.0106(12)
C21 0.0480(17) 0.0347(15) 0.0366(15) 0.0275(14) 0.0247(13) 0.0178(13)
N1 0.0299(12) 0.0272(12) 0.0390(12) 0.0157(10) 0.0204(10) 0.0121(10)
N2 0.0311(12) 0.0250(12) 0.0351(12) 0.0091(10) 0.0123(10) 0.0078(10)
O1 0.0269(10) 0.0238(10) 0.0952(16) 0.0128(9) 0.0344(11) 0.0246(11)
O2 0.0312(10) 0.0181(9) 0.0514(11) 0.0141(8) 0.0265(9) 0.0132(8)
O3 0.0302(12) 0.0282(11) 0.116(2) 0.0128(10) 0.0452(13) 0.0108(12)
O4 0.0372(12) 0.0277(12) 0.141(2) 0.0130(10) 0.0576(14) 0.0292(13)
O5 0.0248(9) 0.0146(8) 0.0364(9) 0.0090(7) 0.0146(7) 0.0055(7)
O6 0.0203(9) 0.0232(9) 0.0718(13) 0.0096(8) 0.0239(9) 0.0070(9)
O1W 0.0315(11) 0.0269(11) 0.0819(16) 0.0154(10) 0.0366(11) 0.0248(11)

loop_
_atom_type_symbol
_atom_type_description
_atom_type_scat_dispersion_real
_atom_type_scat_dispersion_imag
_atom_type_scat_source
C C 0.0033 0.0016 'International Tables Vol C Tables 4.2.6.8 and 6.1.1.4'
H H 0.0000 0.0000 'International Tables Vol C Tables 4.2.6.8 and 6.1.1.4'
N N 0.0061 0.0033 'International Tables Vol C Tables 4.2.6.8 and 6.1.1.4'
O O 0.0106 0.0060 'International Tables Vol C Tables 4.2.6.8 and 6.1.1.4'
Fe Fe 0.3463 0.8444 'International Tables Vol C Tables 4.2.6.8 and 6.1.1.4'

loop_
_geom_angle_atom_site_label_1
_geom_angle_atom_site_label_2
_geom_angle_atom_site_label_3
_geom_angle_site_symmetry_1
_geom_angle_site_symmetry_3
_geom_angle
_geom_angle_publ_flag
O1W Fe1 O2 . 2_666 89.06(7) ?
O1W Fe1 O5 . 2_676 96.92(7) ?
O2 Fe1 O5 2_666 2_676 166.10(7) ?
O1W Fe1 N1 . . 166.83(9) ?
O2 Fe1 N1 2_666 . 87.61(7) ?
O5 Fe1 N1 2_676 . 89.21(7) ?
O1W Fe1 O5 . . 100.00(8) ?
O2 Fe1 O5 2_666 . 89.38(6) ?
O5 Fe1 O5 2_676 . 77.25(6) ?
N1 Fe1 O5 . . 92.70(7) ?
O1W Fe1 N2 . . 92.32(9) ?
O2 Fe1 N2 2_666 . 103.69(7) ?
O5 Fe1 N2 2_676 . 88.65(7) ?
N1 Fe1 N2 . . 76.12(8) ?
O5 Fe1 N2 . . 162.22(7) ?
C2 C1 C6 . . 119.2(2) ?
C2 C1 C7 . . 120.7(2) ?
C6 C1 C7 . . 119.9(2) ?
C1 C2 C3 . . 120.6(2) ?
C1 C2 H2A . . 119.7 ?
C3 C2 H2A . . 119.7 ?
C2 C3 C4 . . 119.7(2) ?
C2 C3 C8 . . 121.2(2) ?
C4 C3 C8 . . 119.0(2) ?
C5 C4 C3 . . 120.1(2) ?
C5 C4 H4A . . 120.0 ?
C3 C4 H4A . . 120.0 ?
C4 C5 C6 . . 119.3(2) ?
C4 C5 C9 . . 122.0(2) ?
C6 C5 C9 . . 118.73(19) ?
C1 C6 C5 . . 121.0(2) ?
C1 C6 H6A . . 119.5 ?
C5 C6 H6A . . 119.5 ?
O1 C7 O2 . . 125.2(2) ?
O1 C7 C1 . . 118.0(2) ?
O2 C7 C1 . . 116.7(2) ?
O4 C8 O3 . . 122.9(2) ?
O4 C8 C3 . . 123.5(2) ?
O3 C8 C3 . . 113.5(2) ?
O6 C9 O5 . . 124.0(2) ?
O6 C9 C5 . . 118.6(2) ?
O5 C9 C5 . . 117.3(2) ?
N1 C10 C11 . . 122.7(3) ?
N1 C10 H10A . . 118.6 ?
C11 C10 H10A . . 118.6 ?
C12 C11 C10 . . 118.9(3) ?
C12 C11 H11A . . 120.5 ?
C10 C11 H11A . . 120.5 ?
C11 C12 C13 . . 120.3(3) ?
C11 C12 H12A . . 119.9 ?
C13 C12 H12A . . 119.9 ?
C12 C13 C21 . . 117.1(3) ?
C12 C13 C14 . . 124.5(3) ?
C21 C13 C14 . . 118.4(3) ?
C15 C14 C13 . . 121.4(3) ?
C15 C14 H14A . . 119.3 ?
C13 C14 H14A . . 119.3 ?
C14 C15 C16 . . 121.6(3) ?
C14 C15 H15A . . 119.2 ?
C16 C15 H15A . . 119.2 ?
C20 C16 C17 . . 117.3(3) ?
C20 C16 C15 . . 118.8(3) ?
C17 C16 C15 . . 123.9(3) ?
C18 C17 C16 . . 119.4(3) ?
C18 C17 H17A . . 120.3 ?
C16 C17 H17A . . 120.3 ?
C17 C18 C19 . . 119.7(3) ?
C17 C18 H18A . . 120.1 ?
C19 C18 H18A . . 120.1 ?
N2 C19 C18 . . 122.9(3) ?
N2 C19 H19A . . 118.5 ?
C18 C19 H19A . . 118.5 ?
N2 C20 C16 . . 122.8(3) ?
N2 C20 C21 . . 117.4(2) ?
C16 C20 C21 . . 119.8(3) ?
N1 C21 C13 . . 122.4(3) ?
N1 C21 C20 . . 117.5(2) ?
C13 C21 C20 . . 120.1(3) ?
C10 N1 C21 . . 118.4(2) ?
C10 N1 Fe1 . . 126.62(19) ?
C21 N1 Fe1 . . 114.93(17) ?
C19 N2 C20 . . 117.7(2) ?
C19 N2 Fe1 . . 128.4(2) ?
C20 N2 Fe1 . . 113.40(17) ?
C7 O2 Fe1 . 2_666 129.65(15) ?
C8 O3 H3A . . 110(3) ?
C9 O5 Fe1 . 2_676 125.52(15) ?
C9 O5 Fe1 . . 131.19(15) ?
Fe1 O5 Fe1 2_676 . 102.75(6) ?
Fe1 O1W H1WA . . 106(2) ?
Fe1 O1W H1WB . . 141(2) ?
H1WA O1W H1WB . . 109(3) ?

loop_
_geom_bond_atom_site_label_1
_geom_bond_atom_site_label_2
_geom_bond_site_symmetry_2
_geom_bond_distance
_geom_bond_publ_flag
Fe1 O1W . 2.063(2) ?
Fe1 O2 2_666 2.0873(16) ?
Fe1 O5 2_676 2.1554(15) ?
Fe1 N1 . 2.157(2) ?
Fe1 O5 . 2.1746(17) ?
Fe1 N2 . 2.192(2) ?
C1 C2 . 1.384(3) ?
C1 C6 . 1.387(3) ?
C1 C7 . 1.502(3) ?
C2 C3 . 1.390(3) ?
C2 H2A . 0.9300 ?
C3 C4 . 1.395(3) ?
C3 C8 . 1.487(3) ?
C4 C5 . 1.388(3) ?
C4 H4A . 0.9300 ?
C5 C6 . 1.392(3) ?
C5 C9 . 1.504(3) ?
C6 H6A . 0.9300 ?
C7 O1 . 1.240(3) ?
C7 O2 . 1.262(3) ?
C8 O4 . 1.196(3) ?
C8 O3 . 1.312(3) ?
C9 O6 . 1.228(3) ?
C9 O5 . 1.290(3) ?
C10 N1 . 1.318(3) ?
C10 C11 . 1.396(4) ?
C10 H10A . 0.9300 ?
C11 C12 . 1.356(5) ?
C11 H11A . 0.9300 ?
C12 C13 . 1.393(5) ?
C12 H12A . 0.9300 ?
C13 C21 . 1.404(4) ?
C13 C14 . 1.431(5) ?
C14 C15 . 1.339(5) ?
C14 H14A . 0.9300 ?
C15 C16 . 1.423(5) ?
C15 H15A . 0.9300 ?
C16 C20 . 1.402(4) ?
C16 C17 . 1.404(5) ?
C17 C18 . 1.358(5) ?
C17 H17A . 0.9300 ?
C18 C19 . 1.388(4) ?
C18 H18A . 0.9300 ?
C19 N2 . 1.329(3) ?
C19 H19A . 0.9300 ?
C20 N2 . 1.358(3) ?
C20 C21 . 1.430(4) ?
C21 N1 . 1.352(3) ?
O2 Fe1 2_666 2.0873(16) ?
O3 H3A . 0.79(4) ?
O5 Fe1 2_676 2.1554(15) ?
O1W H1WA . 0.85(4) ?
O1W H1WB . 0.80(4) ?

loop_
_geom_hbond_atom_site_label_D
_geom_hbond_atom_site_label_H
_geom_hbond_atom_site_label_A
_geom_hbond_site_symmetry_A
_geom_hbond_distance_DH
_geom_hbond_distance_HA
_geom_hbond_distance_DA
_geom_hbond_angle_DHA
O1W H1WA O1 2_666 0.85(4) 1.79(4) 2.602(3) 159(3)
O1W H1WB O4 2_776 0.80(4) 1.94(4) 2.740(3) 172(3)
O3 H3A O6 1_655 0.79(4) 1.86(4) 2.622(3) 160(4)
